data_7152956
loop_
_publ_author_name
'Zheng, Bo'
'Zhang, Mingming'
'Yan, Xuzhou'
'Huang, Feihe'

_publ_section_title
;
 Threaded structures based on the benzo-21-crown-7/secondary ammonium salt
 recognition motif using esters as end groups.
;
_journal_issue 23
_journal_name_full 'Organic &amp; biomolecular chemistry'
_journal_page_first 3880
_journal_page_last 3885
_journal_paper_doi 10.1039/c3ob40577j
_journal_volume 11
_journal_year 2013
_chemical_formula_moiety 'C18 H28 O7, C17 H28 N O2, F6 P'
_chemical_formula_sum 'C35 H56 F6 N O9 P'
_chemical_formula_weight 779.78
_chemical_name_systematic
;
?
;
_space_group_IT_number 14
_symmetry_cell_setting monoclinic
_symmetry_space_group_name_Hall '-P 2yn'
_symmetry_space_group_name_H-M 'P 1 21/n 1'
_atom_sites_solution_hydrogens geom
_atom_sites_solution_primary direct
_atom_sites_solution_secondary difmap
_audit_creation_method SHELXL-97
_cell_angle_alpha 90.00
_cell_angle_beta 91.937(5)
_cell_angle_gamma 90.00
_cell_formula_units_Z 4
_cell_length_a 12.7822(7)
_cell_length_b 15.4270(8)
_cell_length_c 19.5317(10)
_cell_measurement_reflns_used 3918
_cell_measurement_temperature 170(2)
_cell_measurement_theta_max 29.4965
_cell_measurement_theta_min 3.0788
_cell_volume 3849.3(4)
_computing_cell_refinement 'CrysAlis PRO (Agilent Technologies, 2011)'
_computing_data_collection 'CrysAlis PRO'
_computing_data_reduction 'CrysAlis PRO'
_computing_molecular_graphics 'OLEX2 (Dolomanov et al., 2009)'
_computing_publication_material OLEX2
_computing_structure_refinement 'SHELXL-97 (Sheldrick, 2008)'
_computing_structure_solution 'SHELXS-97 (Sheldrick, 2008)'
_diffrn_ambient_temperature 170(2)
_diffrn_detector_area_resol_mean 10.3592
_diffrn_measured_fraction_theta_full 0.997
_diffrn_measured_fraction_theta_max 0.997
_diffrn_measurement_device_type 'Xcalibur, Atlas, Gemini ultra'
_diffrn_measurement_method '\w scans'
_diffrn_radiation_monochromator graphite
_diffrn_radiation_source 'fine-focus sealed tube'
_diffrn_radiation_type MoK\a
_diffrn_radiation_wavelength 0.71073
_diffrn_reflns_av_R_equivalents 0.0268
_diffrn_reflns_av_sigmaI/netI 0.0388
_diffrn_reflns_limit_h_max 15
_diffrn_reflns_limit_h_min -15
_diffrn_reflns_limit_k_max 18
_diffrn_reflns_limit_k_min -18
_diffrn_reflns_limit_l_max 23
_diffrn_reflns_limit_l_min -17
_diffrn_reflns_number 15124
_diffrn_reflns_theta_full 25.35
_diffrn_reflns_theta_max 25.35
_diffrn_reflns_theta_min 3.08
_exptl_absorpt_coefficient_mu 0.153
_exptl_absorpt_correction_T_max 0.9528
_exptl_absorpt_correction_T_min 0.9443
_exptl_absorpt_correction_type multi-scan
_exptl_absorpt_process_details
;
CrysAlis PRO (Agilent Technologies, 2011)
;
_exptl_crystal_colour colorless
_exptl_crystal_density_diffrn 1.346
_exptl_crystal_density_method 'not measured'
_exptl_crystal_description block
_exptl_crystal_F_000 1656
_exptl_crystal_size_max 0.38
_exptl_crystal_size_mid 0.35
_exptl_crystal_size_min 0.32
_refine_diff_density_max 0.817
_refine_diff_density_min -0.461
_refine_diff_density_rms 0.054
_refine_ls_extinction_method none
_refine_ls_goodness_of_fit_ref 1.037
_refine_ls_hydrogen_treatment constr
_refine_ls_matrix_type full
_refine_ls_number_parameters 477
_refine_ls_number_reflns 7025
_refine_ls_number_restraints 2
_refine_ls_restrained_S_all 1.039
_refine_ls_R_factor_all 0.0818
_refine_ls_R_factor_gt 0.0542
_refine_ls_shift/su_max 0.000
_refine_ls_shift/su_mean 0.000
_refine_ls_structure_factor_coef Fsqd
_refine_ls_weighting_details 'calc w=1/[\s^2^(Fo^2^)+(0.0632P)^2^+3.5879P] where P=(Fo^2^+2Fc^2^)/3'
_refine_ls_weighting_scheme calc
_refine_ls_wR_factor_gt 0.1330
_refine_ls_wR_factor_ref 0.1525
_reflns_number_gt 5069
_reflns_number_total 7025
_reflns_threshold_expression >2sigma(I)
_cod_data_source_file c3ob40577j.txt
_cod_data_source_block 120920_zb_266
_cod_original_cell_volume 3849.3(3)
_cod_original_sg_symbol_H-M 'P 21/n'
_cod_database_code 7152956

loop_
_symmetry_equiv_pos_as_xyz
'x, y, z'
'-x+1/2, y+1/2, -z+1/2'
'-x, -y, -z'
'x-1/2, -y-1/2, z-1/2'

loop_
_atom_site_label
_atom_site_type_symbol
_atom_site_fract_x
_atom_site_fract_y
_atom_site_fract_z
_atom_site_U_iso_or_equiv
_atom_site_adp_type
_atom_site_occupancy
_atom_site_symmetry_multiplicity
_atom_site_calc_flag
_atom_site_refinement_flags
_atom_site_disorder_assembly
_atom_site_disorder_group
P1 P 1.22550(6) 0.40422(5) 0.07834(4) 0.0366(2) Uani 1 1 d . . .
F1 F 1.11029(17) 0.39472(16) 0.09847(18) 0.1048(10) Uani 1 1 d . . .
F2 F 1.2091(2) 0.50383(14) 0.06452(13) 0.0915(8) Uani 1 1 d . . .
F3 F 1.2529(2) 0.4227(2) 0.15659(12) 0.1055(10) Uani 1 1 d . . .
F4 F 1.2029(2) 0.38526(16) 0.00066(11) 0.0965(9) Uani 1 1 d . . .
F5 F 1.24102(18) 0.30303(14) 0.09152(11) 0.0736(7) Uani 1 1 d . . .
F6 F 1.34565(18) 0.4121(2) 0.06273(15) 0.1047(9) Uani 1 1 d . . .
O1 O 0.96567(14) 0.67050(11) 0.38978(9) 0.0316(4) Uani 1 1 d . . .
O2 O 1.00382(14) 0.63753(12) 0.24500(9) 0.0347(4) Uani 1 1 d . . .
O3 O 0.93480(14) 0.49074(12) 0.15738(9) 0.0337(4) Uani 1 1 d . . .
O4 O 0.80975(14) 0.34310(12) 0.18252(9) 0.0351(4) Uani 1 1 d . . .
O5 O 0.79266(14) 0.28329(11) 0.31982(9) 0.0315(4) Uani 1 1 d . . .
O6 O 0.80223(14) 0.38726(11) 0.44569(9) 0.0304(4) Uani 1 1 d . . .
O7 O 0.86495(14) 0.56933(11) 0.47289(9) 0.0312(4) Uani 1 1 d . . .
O8 O 1.05504(16) 0.16285(14) 0.19490(11) 0.0474(5) Uani 1 1 d . . .
O9 O 1.16815(19) 0.08788(17) 0.13310(13) 0.0638(7) Uani 1 1 d . . .
N1 N 0.88294(16) 0.45103(13) 0.29565(10) 0.0256(5) Uani 1 1 d . . .
H1A H 0.8541 0.3969 0.3012 0.031 Uiso 1 1 calc R . .
H1B H 0.8964 0.4576 0.2500 0.031 Uiso 1 1 calc R . .
C1 C 0.9113(2) 0.71102(17) 0.44015(13) 0.0296(6) Uani 1 1 d . . .
C2 C 0.8539(2) 0.65697(17) 0.48304(13) 0.0296(6) Uani 1 1 d . . .
C3 C 0.7919(2) 0.6938(2) 0.53214(14) 0.0385(7) Uani 1 1 d . . .
H3 H 0.7507 0.6579 0.5602 0.046 Uiso 1 1 calc R . .
C4 C 0.7901(3) 0.7838(2) 0.54026(16) 0.0479(8) Uani 1 1 d . . .
H4 H 0.7474 0.8088 0.5739 0.057 Uiso 1 1 calc R . .
C5 C 0.8486(3) 0.8360(2) 0.50052(16) 0.0462(8) Uani 1 1 d . . .
H5 H 0.8481 0.8970 0.5073 0.055 Uiso 1 1 calc R . .
C6 C 0.9093(2) 0.80009(18) 0.45007(15) 0.0389(7) Uani 1 1 d . . .
H6 H 0.9497 0.8368 0.4222 0.047 Uiso 1 1 calc R . .
C7 C 1.0244(2) 0.72593(18) 0.34602(15) 0.0371(7) Uani 1 1 d . . .
H7A H 1.0770 0.7588 0.3739 0.045 Uiso 1 1 calc R . .
H7B H 0.9767 0.7680 0.3228 0.045 Uiso 1 1 calc R . .
C8 C 1.0782(2) 0.67309(19) 0.29377(15) 0.0370(7) Uani 1 1 d . . .
H8A H 1.1287 0.7099 0.2698 0.044 Uiso 1 1 calc R . .
H8B H 1.1176 0.6255 0.3168 0.044 Uiso 1 1 calc R . .
C9 C 1.0537(2) 0.60726(19) 0.18550(15) 0.0386(7) Uani 1 1 d . . .
H9A H 1.1051 0.5617 0.1987 0.046 Uiso 1 1 calc R . .
H9B H 1.0921 0.6557 0.1645 0.046 Uiso 1 1 calc R . .
C10 C 0.9751(2) 0.57114(19) 0.13421(14) 0.0384(7) Uani 1 1 d . . .
H10A H 0.9169 0.6129 0.1271 0.046 Uiso 1 1 calc R . .
H10B H 1.0086 0.5625 0.0898 0.046 Uiso 1 1 calc R . .
C11 C 0.8812(2) 0.4430(2) 0.10387(14) 0.0388(7) Uani 1 1 d . . .
H11A H 0.9199 0.4478 0.0610 0.047 Uiso 1 1 calc R . .
H11B H 0.8103 0.4673 0.0955 0.047 Uiso 1 1 calc R . .
C12 C 0.8732(2) 0.34968(19) 0.12422(13) 0.0370(7) Uani 1 1 d . . .
H12A H 0.8417 0.3156 0.0859 0.044 Uiso 1 1 calc R . .
H12B H 0.9438 0.3261 0.1352 0.044 Uiso 1 1 calc R . .
C13 C 0.7866(2) 0.25601(17) 0.19947(14) 0.0349(6) Uani 1 1 d . . .
H13A H 0.8523 0.2227 0.2066 0.042 Uiso 1 1 calc R . .
H13B H 0.7450 0.2286 0.1617 0.042 Uiso 1 1 calc R . .
C14 C 0.7259(2) 0.25559(18) 0.26360(15) 0.0352(6) Uani 1 1 d . . .
H14A H 0.6651 0.2951 0.2584 0.042 Uiso 1 1 calc R . .
H14B H 0.6994 0.1965 0.2724 0.042 Uiso 1 1 calc R . .
C15 C 0.7528(2) 0.25928(18) 0.38432(14) 0.0372(7) Uani 1 1 d . . .
H15A H 0.7511 0.1953 0.3881 0.045 Uiso 1 1 calc R . .
H15B H 0.6803 0.2810 0.3877 0.045 Uiso 1 1 calc R . .
C16 C 0.8196(2) 0.29590(17) 0.44169(14) 0.0360(6) Uani 1 1 d . . .
H16A H 0.8017 0.2681 0.4854 0.043 Uiso 1 1 calc R . .
H16B H 0.8943 0.2843 0.4335 0.043 Uiso 1 1 calc R . .
C17 C 0.8457(2) 0.42164(18) 0.50823(13) 0.0332(6) Uani 1 1 d . . .
H17A H 0.9230 0.4198 0.5074 0.040 Uiso 1 1 calc R . .
H17B H 0.8233 0.3858 0.5472 0.040 Uiso 1 1 calc R . .
C18 C 0.8102(2) 0.51312(18) 0.51768(13) 0.0338(6) Uani 1 1 d . . .
H18A H 0.7340 0.5173 0.5076 0.041 Uiso 1 1 calc R . .
H18B H 0.8239 0.5311 0.5658 0.041 Uiso 1 1 calc R . .
C19 C 0.5624(2) 0.5448(2) 0.10721(15) 0.0473(8) Uani 1 1 d . . .
H19A H 0.5407 0.6057 0.1082 0.071 Uiso 1 1 calc R . .
H19B H 0.5064 0.5099 0.0856 0.071 Uiso 1 1 calc R . .
H19C H 0.6261 0.5393 0.0810 0.071 Uiso 1 1 calc R . .
C20 C 0.4410(2) 0.3907(2) 0.31759(18) 0.0507(8) Uani 1 1 d . . .
H20A H 0.4181 0.4241 0.3570 0.076 Uiso 1 1 calc R . .
H20B H 0.4693 0.3348 0.3333 0.076 Uiso 1 1 calc R . .
H20C H 0.3813 0.3808 0.2857 0.076 Uiso 1 1 calc R . .
C21 C 0.6796(2) 0.52930(16) 0.21308(13) 0.0287(6) Uani 1 1 d . . .
H21 H 0.7327 0.5591 0.1897 0.034 Uiso 1 1 calc R . .
C22 C 0.5838(2) 0.51334(17) 0.17926(14) 0.0328(6) Uani 1 1 d . . .
C23 C 0.5082(2) 0.46829(17) 0.21419(15) 0.0359(7) Uani 1 1 d . . .
H23 H 0.4430 0.4560 0.1915 0.043 Uiso 1 1 calc R . .
C24 C 0.5253(2) 0.44064(17) 0.28150(15) 0.0349(6) Uani 1 1 d . . .
C25 C 0.6213(2) 0.45900(16) 0.31430(14) 0.0303(6) Uani 1 1 d . . .
H25 H 0.6336 0.4415 0.3605 0.036 Uiso 1 1 calc R . .
C26 C 0.69929(19) 0.50255(15) 0.28043(13) 0.0260(5) Uani 1 1 d . . .
C27 C 0.8043(2) 0.51817(16) 0.31532(13) 0.0284(6) Uani 1 1 d . . .
H27A H 0.8300 0.5763 0.3026 0.034 Uiso 1 1 calc R . .
H27B H 0.7967 0.5171 0.3656 0.034 Uiso 1 1 calc R . .
C28 C 0.98417(19) 0.45549(17) 0.33620(13) 0.0282(6) Uani 1 1 d . . .
H28A H 0.9744 0.4307 0.3823 0.034 Uiso 1 1 calc R . .
H28B H 1.0051 0.5169 0.3420 0.034 Uiso 1 1 calc R . .
C29 C 1.0709(2) 0.40626(17) 0.30142(13) 0.0291(6) Uani 1 1 d . . .
H29A H 1.0776 0.4297 0.2546 0.035 Uiso 1 1 calc R . .
H29B H 1.1377 0.4175 0.3269 0.035 Uiso 1 1 calc R . .
C30 C 1.0548(2) 0.30897(17) 0.29648(14) 0.0317(6) Uani 1 1 d . . .
H30A H 0.9933 0.2970 0.2657 0.038 Uiso 1 1 calc R . .
H30B H 1.0393 0.2861 0.3424 0.038 Uiso 1 1 calc R . .
C31 C 1.1497(2) 0.26158(18) 0.26963(15) 0.0337(6) Uani 1 1 d . . .
H31A H 1.1724 0.2910 0.2276 0.040 Uiso 1 1 calc R . .
H31B H 1.2079 0.2654 0.3043 0.040 Uiso 1 1 calc R . .
C32 C 1.1285(2) 0.16746(19) 0.25360(16) 0.0417(7) Uani 1 1 d . . .
H32A H 1.1945 0.1377 0.2429 0.050 Uiso 1 1 calc R . .
H32B H 1.0983 0.1385 0.2937 0.050 Uiso 1 1 calc R . .
C33 C 1.0856(3) 0.1238(2) 0.13823(17) 0.0472(8) Uani 1 1 d . A .
C34 C 1.0022(3) 0.1301(3) 0.08239(19) 0.0641(10) Uani 1 1 d D . .
H34A H 0.9755 0.0712 0.0721 0.077 Uiso 0.635(6) 1 calc PR A 1
H34B H 0.9433 0.1646 0.0996 0.077 Uiso 0.635(6) 1 calc PR A 1
H34C H 0.9364 0.1059 0.0996 0.077 Uiso 0.365(6) 1 calc PR A 2
H34D H 0.9896 0.1921 0.0719 0.077 Uiso 0.365(6) 1 calc PR A 2
C35 C 1.0360(5) 0.1689(5) 0.0195(3) 0.0714(16) Uani 0.635(6) 1 d PD A 1
H35A H 1.0624 0.2275 0.0289 0.107 Uiso 0.635(6) 1 calc PR A 1
H35B H 0.9768 0.1719 -0.0136 0.107 Uiso 0.635(6) 1 calc PR A 1
H35C H 1.0919 0.1336 0.0006 0.107 Uiso 0.635(6) 1 calc PR A 1
C35A C 1.0265(9) 0.0859(8) 0.0196(5) 0.0714(16) Uani 0.365(6) 1 d PD A 2
H35D H 1.0982 0.0999 0.0073 0.107 Uiso 0.365(6) 1 calc PR A 2
H35E H 0.9776 0.1047 -0.0172 0.107 Uiso 0.365(6) 1 calc PR A 2
H35F H 1.0200 0.0232 0.0262 0.107 Uiso 0.365(6) 1 calc PR A 2

loop_
_atom_site_aniso_label
_atom_site_aniso_U_11
_atom_site_aniso_U_22
_atom_site_aniso_U_33
_atom_site_aniso_U_23
_atom_site_aniso_U_13
_atom_site_aniso_U_12
P1 0.0333(4) 0.0414(4) 0.0355(4) 0.0017(3) 0.0078(3) 0.0030(3)
F1 0.0452(13) 0.0756(16) 0.197(3) 0.0161(18) 0.0479(16) 0.0094(11)
F2 0.138(2) 0.0414(12) 0.0977(19) 0.0080(12) 0.0461(17) 0.0018(13)
F3 0.142(3) 0.127(2) 0.0472(14) -0.0090(14) -0.0008(14) -0.0368(19)
F4 0.155(3) 0.0836(17) 0.0488(13) -0.0057(12) -0.0313(15) 0.0299(16)
F5 0.0919(17) 0.0555(13) 0.0745(15) 0.0136(11) 0.0193(12) 0.0272(11)
F6 0.0471(14) 0.147(3) 0.121(2) 0.0222(19) 0.0236(14) -0.0040(14)
O1 0.0318(10) 0.0265(9) 0.0365(10) 0.0000(8) 0.0019(8) -0.0036(8)
O2 0.0269(10) 0.0426(11) 0.0348(10) 0.0015(9) 0.0056(8) -0.0006(8)
O3 0.0373(11) 0.0393(11) 0.0245(9) 0.0044(8) 0.0011(8) 0.0031(8)
O4 0.0366(11) 0.0357(11) 0.0327(10) -0.0069(8) -0.0001(8) 0.0015(8)
O5 0.0321(10) 0.0301(10) 0.0322(10) -0.0031(8) -0.0018(8) -0.0064(8)
O6 0.0373(10) 0.0278(9) 0.0258(9) 0.0019(8) -0.0038(8) -0.0044(8)
O7 0.0365(10) 0.0280(10) 0.0295(10) -0.0024(8) 0.0043(8) -0.0038(8)
O8 0.0392(12) 0.0518(13) 0.0511(13) -0.0176(11) 0.0009(10) 0.0058(10)
O9 0.0560(15) 0.0789(18) 0.0573(15) -0.0098(13) 0.0137(12) 0.0204(13)
N1 0.0283(11) 0.0254(11) 0.0227(11) -0.0013(9) -0.0025(9) -0.0009(9)
C1 0.0296(14) 0.0296(14) 0.0290(14) -0.0068(12) -0.0088(11) 0.0019(11)
C2 0.0303(14) 0.0314(14) 0.0265(13) -0.0044(12) -0.0090(11) 0.0007(11)
C3 0.0431(17) 0.0451(17) 0.0269(14) -0.0057(13) -0.0028(12) 0.0055(14)
C4 0.060(2) 0.0499(19) 0.0330(16) -0.0128(15) -0.0062(15) 0.0202(16)
C5 0.061(2) 0.0345(16) 0.0418(18) -0.0110(14) -0.0142(16) 0.0087(15)
C6 0.0450(17) 0.0315(15) 0.0394(16) -0.0028(13) -0.0120(13) -0.0017(13)
C7 0.0325(15) 0.0318(15) 0.0467(17) 0.0062(13) -0.0058(13) -0.0105(12)
C8 0.0251(14) 0.0414(16) 0.0446(17) 0.0100(14) 0.0007(12) -0.0067(12)
C9 0.0353(16) 0.0384(16) 0.0431(17) 0.0074(13) 0.0149(13) 0.0004(13)
C10 0.0450(17) 0.0394(16) 0.0313(15) 0.0103(13) 0.0085(13) 0.0108(13)
C11 0.0387(16) 0.0552(19) 0.0222(14) 0.0001(13) -0.0040(12) 0.0078(14)
C12 0.0372(16) 0.0476(17) 0.0257(14) -0.0081(13) -0.0044(12) 0.0062(13)
C13 0.0349(15) 0.0307(14) 0.0384(16) -0.0111(12) -0.0079(12) 0.0001(12)
C14 0.0298(15) 0.0296(14) 0.0457(17) -0.0079(13) -0.0066(12) -0.0040(11)
C15 0.0460(17) 0.0272(14) 0.0389(16) 0.0009(12) 0.0081(13) -0.0093(12)
C16 0.0477(17) 0.0263(14) 0.0341(15) 0.0058(12) 0.0027(13) -0.0018(12)
C17 0.0386(16) 0.0363(15) 0.0243(13) 0.0048(12) -0.0029(11) -0.0068(12)
C18 0.0359(15) 0.0416(16) 0.0239(13) -0.0025(12) 0.0022(11) -0.0070(12)
C19 0.0452(18) 0.0536(19) 0.0420(18) 0.0067(15) -0.0150(14) 0.0009(15)
C20 0.0405(18) 0.0486(19) 0.064(2) 0.0053(17) 0.0091(16) -0.0107(15)
C21 0.0287(14) 0.0246(13) 0.0327(14) 0.0007(11) 0.0004(11) 0.0006(11)
C22 0.0350(15) 0.0289(14) 0.0341(15) -0.0012(12) -0.0057(12) 0.0052(12)
C23 0.0268(14) 0.0300(14) 0.0504(18) -0.0040(13) -0.0068(12) 0.0028(11)
C24 0.0302(15) 0.0275(14) 0.0473(17) -0.0026(13) 0.0062(13) 0.0007(11)
C25 0.0339(15) 0.0259(13) 0.0312(14) 0.0005(11) 0.0024(11) 0.0032(11)
C26 0.0258(13) 0.0215(12) 0.0306(14) -0.0026(11) -0.0008(11) 0.0023(10)
C27 0.0308(14) 0.0243(13) 0.0297(14) -0.0001(11) -0.0029(11) 0.0019(11)
C28 0.0290(14) 0.0286(13) 0.0265(13) 0.0000(11) -0.0065(11) -0.0017(11)
C29 0.0257(13) 0.0325(14) 0.0287(14) 0.0009(11) -0.0028(10) -0.0006(11)
C30 0.0256(14) 0.0331(14) 0.0366(15) 0.0015(12) 0.0027(11) -0.0001(11)
C31 0.0279(14) 0.0362(15) 0.0371(16) 0.0011(12) 0.0021(12) 0.0013(12)
C32 0.0357(16) 0.0420(17) 0.0475(18) -0.0024(14) 0.0026(13) 0.0053(13)
C33 0.0471(19) 0.0476(19) 0.0477(19) -0.0061(15) 0.0116(15) 0.0007(15)
C34 0.056(2) 0.083(3) 0.054(2) -0.016(2) 0.0074(18) 0.0069(19)
C35 0.065(3) 0.092(4) 0.057(3) -0.004(3) 0.003(3) -0.009(3)
C35A 0.065(3) 0.092(4) 0.057(3) -0.004(3) 0.003(3) -0.009(3)

loop_
_atom_type_symbol
_atom_type_description
_atom_type_scat_dispersion_real
_atom_type_scat_dispersion_imag
_atom_type_scat_source
C C 0.0033 0.0016 'International Tables Vol C Tables 4.2.6.8 and 6.1.1.4'
H H 0.0000 0.0000 'International Tables Vol C Tables 4.2.6.8 and 6.1.1.4'
F F 0.0171 0.0103 'International Tables Vol C Tables 4.2.6.8 and 6.1.1.4'
N N 0.0061 0.0033 'International Tables Vol C Tables 4.2.6.8 and 6.1.1.4'
O O 0.0106 0.0060 'International Tables Vol C Tables 4.2.6.8 and 6.1.1.4'
P P 0.1023 0.0942 'International Tables Vol C Tables 4.2.6.8 and 6.1.1.4'

loop_
_geom_angle_atom_site_label_1
_geom_angle_atom_site_label_2
_geom_angle_atom_site_label_3
_geom_angle
F1 P1 F4 94.73(18)
F1 P1 F2 90.78(14)
F4 P1 F2 89.83(14)
F1 P1 F6 176.21(18)
F4 P1 F6 88.65(17)
F2 P1 F6 90.94(16)
F1 P1 F3 87.33(18)
F4 P1 F3 177.84(17)
F2 P1 F3 90.79(16)
F6 P1 F3 89.27(17)
F1 P1 F5 88.88(13)
F4 P1 F5 89.51(13)
F2 P1 F5 179.23(16)
F6 P1 F5 89.44(15)
F3 P1 F5 89.88(15)
C1 O1 C7 116.2(2)
C9 O2 C8 111.3(2)
C10 O3 C11 112.7(2)
C13 O4 C12 112.6(2)
C15 O5 C14 112.2(2)
C17 O6 C16 110.9(2)
C2 O7 C18 116.9(2)
C33 O8 C32 118.5(2)
C28 N1 C27 114.02(19)
C28 N1 H1A 108.7
C27 N1 H1A 108.7
C28 N1 H1B 108.7
C27 N1 H1B 108.7
H1A N1 H1B 107.6
O1 C1 C6 124.2(3)
O1 C1 C2 116.3(2)
C6 C1 C2 119.4(3)
O7 C2 C3 124.5(2)
O7 C2 C1 116.0(2)
C3 C2 C1 119.4(2)
C2 C3 C4 119.8(3)
C2 C3 H3 120.1
C4 C3 H3 120.1
C5 C4 C3 120.8(3)
C5 C4 H4 119.6
C3 C4 H4 119.6
C4 C5 C6 120.0(3)
C4 C5 H5 120.0
C6 C5 H5 120.0
C1 C6 C5 120.5(3)
C1 C6 H6 119.8
C5 C6 H6 119.8
O1 C7 C8 110.1(2)
O1 C7 H7A 109.6
C8 C7 H7A 109.6
O1 C7 H7B 109.6
C8 C7 H7B 109.6
H7A C7 H7B 108.2
O2 C8 C7 110.7(2)
O2 C8 H8A 109.5
C7 C8 H8A 109.5
O2 C8 H8B 109.5
C7 C8 H8B 109.5
H8A C8 H8B 108.1
O2 C9 C10 111.0(2)
O2 C9 H9A 109.4
C10 C9 H9A 109.4
O2 C9 H9B 109.4
C10 C9 H9B 109.4
H9A C9 H9B 108.0
O3 C10 C9 110.6(2)
O3 C10 H10A 109.5
C9 C10 H10A 109.5
O3 C10 H10B 109.5
C9 C10 H10B 109.5
H10A C10 H10B 108.1
O3 C11 C12 109.6(2)
O3 C11 H11A 109.7
C12 C11 H11A 109.7
O3 C11 H11B 109.7
C12 C11 H11B 109.7
H11A C11 H11B 108.2
O4 C12 C11 109.1(2)
O4 C12 H12A 109.9
C11 C12 H12A 109.9
O4 C12 H12B 109.9
C11 C12 H12B 109.9
H12A C12 H12B 108.3
O4 C13 C14 108.5(2)
O4 C13 H13A 110.0
C14 C13 H13A 110.0
O4 C13 H13B 110.0
C14 C13 H13B 110.0
H13A C13 H13B 108.4
O5 C14 C13 109.1(2)
O5 C14 H14A 109.9
C13 C14 H14A 109.9
O5 C14 H14B 109.9
C13 C14 H14B 109.9
H14A C14 H14B 108.3
O5 C15 C16 110.6(2)
O5 C15 H15A 109.5
C16 C15 H15A 109.5
O5 C15 H15B 109.5
C16 C15 H15B 109.5
H15A C15 H15B 108.1
O6 C16 C15 109.1(2)
O6 C16 H16A 109.9
C15 C16 H16A 109.9
O6 C16 H16B 109.9
C15 C16 H16B 109.9
H16A C16 H16B 108.3
O6 C17 C18 110.2(2)
O6 C17 H17A 109.6
C18 C17 H17A 109.6
O6 C17 H17B 109.6
C18 C17 H17B 109.6
H17A C17 H17B 108.1
O7 C18 C17 109.9(2)
O7 C18 H18A 109.7
C17 C18 H18A 109.7
O7 C18 H18B 109.7
C17 C18 H18B 109.7
H18A C18 H18B 108.2
C22 C19 H19A 109.5
C22 C19 H19B 109.5
H19A C19 H19B 109.5
C22 C19 H19C 109.5
H19A C19 H19C 109.5
H19B C19 H19C 109.5
C24 C20 H20A 109.5
C24 C20 H20B 109.5
H20A C20 H20B 109.5
C24 C20 H20C 109.5
H20A C20 H20C 109.5
H20B C20 H20C 109.5
C22 C21 C26 121.6(2)
C22 C21 H21 119.2
C26 C21 H21 119.2
C23 C22 C21 118.1(3)
C23 C22 C19 120.9(3)
C21 C22 C19 121.1(3)
C22 C23 C24 121.9(3)
C22 C23 H23 119.1
C24 C23 H23 119.1
C23 C24 C25 118.6(3)
C23 C24 C20 120.2(3)
C25 C24 C20 121.2(3)
C26 C25 C24 121.0(2)
C26 C25 H25 119.5
C24 C25 H25 119.5
C25 C26 C21 118.9(2)
C25 C26 C27 120.4(2)
C21 C26 C27 120.7(2)
N1 C27 C26 111.6(2)
N1 C27 H27A 109.3
C26 C27 H27A 109.3
N1 C27 H27B 109.3
C26 C27 H27B 109.3
H27A C27 H27B 108.0
N1 C28 C29 111.7(2)
N1 C28 H28A 109.3
C29 C28 H28A 109.3
N1 C28 H28B 109.3
C29 C28 H28B 109.3
H28A C28 H28B 107.9
C30 C29 C28 115.0(2)
C30 C29 H29A 108.5
C28 C29 H29A 108.5
C30 C29 H29B 108.5
C28 C29 H29B 108.5
H29A C29 H29B 107.5
C29 C30 C31 112.9(2)
C29 C30 H30A 109.0
C31 C30 H30A 109.0
C29 C30 H30B 109.0
C31 C30 H30B 109.0
H30A C30 H30B 107.8
C32 C31 C30 113.2(2)
C32 C31 H31A 108.9
C30 C31 H31A 108.9
C32 C31 H31B 108.9
C30 C31 H31B 108.9
H31A C31 H31B 107.8
O8 C32 C31 108.5(2)
O8 C32 H32A 110.0
C31 C32 H32A 110.0
O8 C32 H32B 110.0
C31 C32 H32B 110.0
H32A C32 H32B 108.4
O9 C33 O8 124.3(3)
O9 C33 C34 125.1(3)
O8 C33 C34 110.7(3)
C35 C34 C35A 52.8(5)
C35 C34 C33 114.7(4)
C35A C34 C33 114.7(5)
C35 C34 H34A 108.6
C35A C34 H34A 58.4
C33 C34 H34A 108.6
C35 C34 H34B 108.6
C35A C34 H34B 136.7
C33 C34 H34B 108.6
H34A C34 H34B 107.6
C35 C34 H34C 136.7
C35A C34 H34C 108.6
C33 C34 H34C 108.6
H34A C34 H34C 55.3
H34B C34 H34C 54.7
C35 C34 H34D 58.4
C35A C34 H34D 108.6
C33 C34 H34D 108.6
H34A C34 H34D 142.5
H34B C34 H34D 55.3
H34C C34 H34D 107.6
C34 C35 H35A 109.5
C34 C35 H35B 109.5
C34 C35 H35C 109.5
C34 C35A H35D 109.5
C34 C35A H35E 109.5
H35D C35A H35E 109.5
C34 C35A H35F 109.5
H35D C35A H35F 109.5
H35E C35A H35F 109.5

loop_
_geom_bond_atom_site_label_1
_geom_bond_atom_site_label_2
_geom_bond_distance
P1 F1 1.544(2)
P1 F4 1.563(2)
P1 F2 1.573(2)
P1 F6 1.581(2)
P1 F3 1.582(2)
P1 F5 1.593(2)
O1 C1 1.374(3)
O1 C7 1.439(3)
O2 C9 1.423(3)
O2 C8 1.432(3)
O3 C10 1.423(3)
O3 C11 1.434(3)
O4 C13 1.417(3)
O4 C12 1.423(3)
O5 C15 1.424(3)
O5 C14 1.433(3)
O6 C17 1.427(3)
O6 C16 1.429(3)
O7 C2 1.374(3)
O7 C18 1.431(3)
O8 C33 1.331(4)
O8 C32 1.459(4)
O9 C33 1.199(4)
N1 C28 1.496(3)
N1 C27 1.502(3)
N1 H1A 0.9200
N1 H1B 0.9200
C1 C6 1.388(4)
C1 C2 1.406(4)
C2 C3 1.386(4)
C3 C4 1.399(4)
C3 H3 0.9500
C4 C5 1.360(5)
C4 H4 0.9500
C5 C6 1.390(4)
C5 H5 0.9500
C6 H6 0.9500
C7 C8 1.492(4)
C7 H7A 0.9900
C7 H7B 0.9900
C8 H8A 0.9900
C8 H8B 0.9900
C9 C10 1.502(4)
C9 H9A 0.9900
C9 H9B 0.9900
C10 H10A 0.9900
C10 H10B 0.9900
C11 C12 1.497(4)
C11 H11A 0.9900
C11 H11B 0.9900
C12 H12A 0.9900
C12 H12B 0.9900
C13 C14 1.496(4)
C13 H13A 0.9900
C13 H13B 0.9900
C14 H14A 0.9900
C14 H14B 0.9900
C15 C16 1.497(4)
C15 H15A 0.9900
C15 H15B 0.9900
C16 H16A 0.9900
C16 H16B 0.9900
C17 C18 1.495(4)
C17 H17A 0.9900
C17 H17B 0.9900
C18 H18A 0.9900
C18 H18B 0.9900
C19 C22 1.505(4)
C19 H19A 0.9800
C19 H19B 0.9800
C19 H19C 0.9800
C20 C24 1.517(4)
C20 H20A 0.9800
C20 H20B 0.9800
C20 H20C 0.9800
C21 C22 1.392(4)
C21 C26 1.394(4)
C21 H21 0.9500
C22 C23 1.388(4)
C23 C24 1.392(4)
C23 H23 0.9500
C24 C25 1.394(4)
C25 C26 1.388(4)
C25 H25 0.9500
C26 C27 1.504(3)
C27 H27A 0.9900
C27 H27B 0.9900
C28 C29 1.522(4)
C28 H28A 0.9900
C28 H28B 0.9900
C29 C30 1.518(4)
C29 H29A 0.9900
C29 H29B 0.9900
C30 C31 1.524(4)
C30 H30A 0.9900
C30 H30B 0.9900
C31 C32 1.508(4)
C31 H31A 0.9900
C31 H31B 0.9900
C32 H32A 0.9900
C32 H32B 0.9900
C33 C34 1.503(5)
C34 C35 1.445(7)
C34 C35A 1.446(10)
C34 H34A 0.9900
C34 H34B 0.9900
C34 H34C 0.9900
C34 H34D 0.9900
C35 H35A 0.9800
C35 H35B 0.9800
C35 H35C 0.9800
C35A H35D 0.9800
C35A H35E 0.9800
C35A H35F 0.9800
